data_4325710
loop_
_publ_author_name
'Stefan Durben'
'Thomas Baumgartner'

_publ_contact_author_address
;
    Department of Chemistry
    University of Calgary
    2500 University Drive N.W.
    Calgary, Alberta, Canada T2N 1N4  
;
_publ_contact_author_email thomas.baumgartner@ucalgary.ca
_publ_contact_author_name 'Baumgartner, Thomas'
_publ_contact_author_phone (403)220-3039
_publ_section_title
;
 Azadibenzophospholes: Functional Building Blocks with Pronounced
 Electron-Acceptor Character
;
_journal_name_full 'Inorganic Chemistry'
_journal_page_first 6823
_journal_page_last 6836
_journal_paper_doi 10.1021/ic200951x
_journal_volume 50
_journal_year 2011
_chemical_compound_source 'synthesis as described'
_chemical_formula_moiety 'C11 H7 Br2 N'
_chemical_formula_sum 'C11 H7 Br2 N'
_chemical_formula_weight 312.98
_chemical_name_common sd104
_chemical_name_systematic
;
 3-Bromo-4-(2-bromophenyl)pyridine
;
_space_group_IT_number 14
_symmetry_cell_setting monoclinic
_symmetry_space_group_name_Hall '-P 2ybc'
_symmetry_space_group_name_H-M 'P 1 21/c 1'
_atom_sites_solution_hydrogens geom
_atom_sites_solution_primary direct
_atom_sites_solution_secondary difmap
_audit_creation_date 2011-02-23T10:10:00-00:00
_audit_creation_method 'WinGX routine CIF_UPDATE'
_cell_angle_alpha 90.00
_cell_angle_beta 130.860(18)
_cell_angle_gamma 90.00
_cell_formula_units_Z 4
_cell_length_a 9.7205(7)
_cell_length_b 10.9312(9)
_cell_length_c 12.9728(9)
_cell_measurement_reflns_used 2030
_cell_measurement_temperature 173(2)
_cell_measurement_theta_max 27.485
_cell_measurement_theta_min 0.998
_cell_volume 1042.5(3)
_computing_cell_refinement 'HKL Scalepack (Otwinowski & Minor 1997)'
_computing_data_collection 'Collect (Bruker AXS BV, 1997-2004)'
_computing_data_reduction 'HKL Denzo and Scalepack (Otwinowski & Minor 1997)'
_computing_structure_refinement 'SHELXL-97 (Sheldrick, 2008)'
_diffrn_ambient_temperature 173(2)
_diffrn_detector_area_resol_mean 9
_diffrn_measured_fraction_theta_full 0.974
_diffrn_measured_fraction_theta_max 0.97
_diffrn_measurement_device '95mm CCD camera on \k-goniostat'
_diffrn_measurement_device_type KappaCCD
_diffrn_measurement_method CCD
_diffrn_orient_matrix_type 'by Bruker AXS Collect from scalepack cell'
_diffrn_orient_matrix_UB_11 -0.0352192
_diffrn_orient_matrix_UB_12 0.0746392
_diffrn_orient_matrix_UB_13 0.0430022
_diffrn_orient_matrix_UB_21 0.0271104
_diffrn_orient_matrix_UB_22 0.0512101
_diffrn_orient_matrix_UB_23 -0.0761961
_diffrn_orient_matrix_UB_31 -0.0936756
_diffrn_orient_matrix_UB_32 -0.0132415
_diffrn_orient_matrix_UB_33 -0.0522866
_diffrn_radiation_monochromator graphite
_diffrn_radiation_type MoK\a
_diffrn_radiation_wavelength 0.7107
_diffrn_reflns_av_R_equivalents 0.0253
_diffrn_reflns_av_unetI/netI 0.0378
_diffrn_reflns_limit_h_max 12
_diffrn_reflns_limit_h_min -12
_diffrn_reflns_limit_k_max 14
_diffrn_reflns_limit_k_min -10
_diffrn_reflns_limit_l_max 16
_diffrn_reflns_limit_l_min -16
_diffrn_reflns_number 3043
_diffrn_reflns_theta_full 25
_diffrn_reflns_theta_max 27.5
_diffrn_reflns_theta_min 3.14
_exptl_absorpt_coefficient_mu 7.732
_exptl_absorpt_correction_T_max 0.6294
_exptl_absorpt_correction_T_min 0.4808
_exptl_absorpt_correction_type multi-scan
_exptl_absorpt_process_details 'HKL Denzo and Scalepack'
_exptl_crystal_colour colorless
_exptl_crystal_density_diffrn 1.994
_exptl_crystal_description blade
_exptl_crystal_F_000 600
_exptl_crystal_size_max 0.10
_exptl_crystal_size_mid 0.08
_exptl_crystal_size_min 0.06
_refine_diff_density_max 0.824
_refine_diff_density_min -0.77
_refine_diff_density_rms 0.148
_refine_ls_extinction_method none
_refine_ls_goodness_of_fit_ref 1.097
_refine_ls_hydrogen_treatment riding
_refine_ls_matrix_type full
_refine_ls_number_parameters 127
_refine_ls_number_reflns 2322
_refine_ls_number_restraints 0
_refine_ls_restrained_S_all 1.097
_refine_ls_R_factor_all 0.0752
_refine_ls_R_factor_gt 0.057
_refine_ls_shift/su_max 0
_refine_ls_shift/su_mean 0
_refine_ls_structure_factor_coef Fsqd
_refine_ls_weighting_details 'calc w=1/[\s^2^(Fo^2^)+(0.0368P)^2^+8.3863P] where P=(Fo^2^+2Fc^2^)/3'
_refine_ls_weighting_scheme calc
_refine_ls_wR_factor_gt 0.1223
_refine_ls_wR_factor_ref 0.1354
_reflns_number_gt 1884
_reflns_number_total 2322
_reflns_threshold_expression >2\s(I)
_cod_data_source_file ic200951x_si_002_4.cif
_cod_data_source_block cmpd12
_cod_original_sg_symbol_H-M 'P 21/c'
_cod_database_code 4325710

loop_
_symmetry_equiv_pos_as_xyz
'x, y, z'
'-x, y+1/2, -z+1/2'
'-x, -y, -z'
'x, -y-1/2, z-1/2'

loop_
_atom_site_label
_atom_site_type_symbol
_atom_site_fract_x
_atom_site_fract_y
_atom_site_fract_z
_atom_site_U_iso_or_equiv
_atom_site_adp_type
_atom_site_occupancy
_atom_site_symmetry_multiplicity
_atom_site_calc_flag
_atom_site_refinement_flags
C2 C 0.0727(8) 0.1360(6) 0.6905(6) 0.0332(14) Uani 1 1 d .
C3 C -0.0442(9) 0.1603(7) 0.5527(7) 0.0410(16) Uani 1 1 d .
H3 H -0.0108 0.1357 0.5031 0.049 Uiso 1 1 calc R
C4 C -0.2456(10) 0.2518(7) 0.5611(7) 0.0479(19) Uani 1 1 d .
H4 H -0.3565 0.2911 0.5164 0.057 Uiso 1 1 calc R
C5 C -0.1368(9) 0.2332(7) 0.6992(7) 0.0406(16) Uani 1 1 d .
H5 H -0.1744 0.2593 0.7456 0.049 Uiso 1 1 calc R
Br2 Br 0.28986(9) 0.04897(7) 0.77095(7) 0.0401(2) Uani 1 1 d .
N1 N -0.2019(8) 0.2170(6) 0.4877(6) 0.0461(15) Uani 1 1 d .
C11 C 0.1550(8) 0.1544(6) 0.9186(6) 0.0302(13) Uani 1 1 d .
C12 C 0.2880(9) 0.2386(6) 1.0131(6) 0.0337(14) Uani 1 1 d .
C13 C 0.4068(9) 0.2150(7) 1.1504(7) 0.0380(15) Uani 1 1 d .
H13 H 0.4961 0.2718 1.2113 0.046 Uiso 1 1 calc R
C14 C 0.3932(10) 0.1064(7) 1.1980(7) 0.0412(16) Uani 1 1 d .
H14 H 0.4717 0.091 1.2912 0.049 Uiso 1 1 calc R
C15 C 0.2641(10) 0.0212(7) 1.1081(7) 0.0420(16) Uani 1 1 d .
H15 H 0.2558 -0.052 1.1402 0.05 Uiso 1 1 calc R
C16 C 0.1454(9) 0.0448(7) 0.9681(7) 0.0380(15) Uani 1 1 d .
H16 H 0.059 -0.0134 0.9074 0.046 Uiso 1 1 calc R
C1 C 0.0298(8) 0.1750(6) 0.7687(7) 0.0324(13) Uani 1 1 d .
Br1 Br 0.30546(11) 0.38963(7) 0.95035(8) 0.0467(2) Uani 1 1 d .

loop_
_atom_site_aniso_label
_atom_site_aniso_U_11
_atom_site_aniso_U_22
_atom_site_aniso_U_33
_atom_site_aniso_U_23
_atom_site_aniso_U_13
_atom_site_aniso_U_12
C2 0.027(3) 0.032(3) 0.031(3) -0.003(3) 0.015(3) -0.005(2)
C3 0.040(4) 0.040(4) 0.031(3) 0.000(3) 0.018(3) -0.008(3)
C4 0.031(4) 0.048(4) 0.033(4) 0.003(3) 0.007(3) 0.005(3)
C5 0.034(3) 0.036(4) 0.042(4) 0.001(3) 0.020(3) 0.005(3)
Br2 0.0368(4) 0.0456(4) 0.0397(4) 0.0018(3) 0.0259(3) 0.0039(3)
N1 0.040(3) 0.041(3) 0.026(3) 0.003(3) 0.008(3) -0.003(3)
C11 0.027(3) 0.030(3) 0.027(3) -0.001(2) 0.015(3) 0.007(2)
C12 0.031(3) 0.039(4) 0.029(3) 0.006(3) 0.019(3) 0.006(3)
C13 0.037(3) 0.037(4) 0.031(3) -0.006(3) 0.019(3) 0.002(3)
C14 0.037(4) 0.051(4) 0.029(3) 0.003(3) 0.019(3) 0.010(3)
C15 0.042(4) 0.043(4) 0.040(4) 0.011(3) 0.026(3) 0.007(3)
C16 0.028(3) 0.040(4) 0.033(3) -0.003(3) 0.014(3) 0.000(3)
C1 0.028(3) 0.024(3) 0.034(3) -0.004(2) 0.015(3) -0.003(2)
Br1 0.0503(4) 0.0388(4) 0.0429(4) -0.0031(3) 0.0269(4) -0.0083(3)

loop_
_atom_type_symbol
_atom_type_description
_atom_type_scat_dispersion_real
_atom_type_scat_dispersion_imag
_atom_type_scat_source
C C 0.003 0.002 'International Tables Vol C Tables 4.2.6.8 and 6.1.1.4'
H H 0 0 'International Tables Vol C Tables 4.2.6.8 and 6.1.1.4'
Br Br -0.29 2.46 'International Tables Vol C Tables 4.2.6.8 and 6.1.1.4'
N N 0.006 0.003 'International Tables Vol C Tables 4.2.6.8 and 6.1.1.4'

loop_
_geom_angle_atom_site_label_1
_geom_angle_atom_site_label_2
_geom_angle_atom_site_label_3
_geom_angle
C3 C2 C1 120.1(6)
C3 C2 Br2 119.2(5)
C1 C2 Br2 120.7(5)
N1 C3 C2 123.0(7)
N1 C3 H3 118.5
C2 C3 H3 118.5
N1 C4 C5 123.9(7)
N1 C4 H4 118.1
C5 C4 H4 118.1
C4 C5 C1 119.4(7)
C4 C5 H5 120.3
C1 C5 H5 120.3
C3 N1 C4 117.3(6)
C16 C11 C12 117.8(6)
C16 C11 C1 119.3(6)
C12 C11 C1 122.9(6)
C13 C12 C11 121.7(6)
C13 C12 Br1 119.0(5)
C11 C12 Br1 119.2(5)
C12 C13 C14 119.7(7)
C12 C13 H13 120.2
C14 C13 H13 120.2
C15 C14 C13 120.2(6)
C15 C14 H14 119.9
C13 C14 H14 119.9
C14 C15 C16 119.8(7)
C14 C15 H15 120.1
C16 C15 H15 120.1
C11 C16 C15 120.7(6)
C11 C16 H16 119.6
C15 C16 H16 119.6
C5 C1 C2 116.4(6)
C5 C1 C11 121.8(6)
C2 C1 C11 121.8(6)

loop_
_geom_bond_atom_site_label_1
_geom_bond_atom_site_label_2
_geom_bond_distance
C2 C3 1.378(9)
C2 C1 1.393(9)
C2 Br2 1.889(6)
C3 N1 1.325(9)
C3 H3 0.93
C4 N1 1.326(10)
C4 C5 1.375(10)
C4 H4 0.93
C5 C1 1.389(9)
C5 H5 0.93
C11 C16 1.391(10)
C11 C12 1.395(9)
C11 C1 1.489(8)
C12 C13 1.372(9)
C12 Br1 1.897(7)
C13 C14 1.384(10)
C13 H13 0.93
C14 C15 1.374(11)
C14 H14 0.93
C15 C16 1.397(9)
C15 H15 0.93
C16 H16 0.93

loop_
_geom_torsion_atom_site_label_1
_geom_torsion_atom_site_label_2
_geom_torsion_atom_site_label_3
_geom_torsion_atom_site_label_4
_geom_torsion
C1 C2 C3 N1 -2.1(11)
Br2 C2 C3 N1 177.6(5)
N1 C4 C5 C1 0.2(12)
C2 C3 N1 C4 0.5(11)
C5 C4 N1 C3 0.5(12)
C16 C11 C12 C13 0.4(9)
C1 C11 C12 C13 -177.1(6)
C16 C11 C12 Br1 -179.7(5)
C1 C11 C12 Br1 2.8(8)
C11 C12 C13 C14 -1.5(10)
Br1 C12 C13 C14 178.6(5)
C12 C13 C14 C15 1.5(10)
C13 C14 C15 C16 -0.5(11)
C12 C11 C16 C15 0.7(10)
C1 C11 C16 C15 178.3(6)
C14 C15 C16 C11 -0.7(10)
C4 C5 C1 C2 -1.7(10)
C4 C5 C1 C11 178.8(7)
C3 C2 C1 C5 2.6(9)
Br2 C2 C1 C5 -177.0(5)
C3 C2 C1 C11 -178.0(6)
Br2 C2 C1 C11 2.4(8)
C16 C11 C1 C5 92.7(8)
C12 C11 C1 C5 -89.9(8)
C16 C11 C1 C2 -86.7(8)
C12 C11 C1 C2 90.7(8)

loop_
_cod_related_entry_id
_cod_related_entry_database
_cod_related_entry_code
1 ChemSpider 30661168
